data_7202711
loop_
_publ_author_name
'Hendrik Bu\&skamp'
'Glen B. Deacon'
'Matthias Hilder'
'Peter C. Junk'
'Ulrich H. Kynast'
'Winnie W. Lee'
'David R. Turner'

_publ_section_title
;
 Structural variations in rare earth benzoate complexes : Part I.
 Lanthanum
;
_journal_issue 5
_journal_name_full CrystEngComm
_journal_page_first 394
_journal_paper_doi 10.1039/b700980a
_journal_volume 9
_journal_year 2007
_chemical_formula_moiety 'C23 H21 La1 O7 S1'
_chemical_formula_sum 'C23 H21 La O7 S'
_chemical_formula_weight 580.37
_chemical_name_common (La(BA)3(DMSO))n
_chemical_name_systematic
;
?
;
_space_group_IT_number 14
_symmetry_cell_setting monoclinic
_symmetry_space_group_name_Hall '-P 2ybc'
_symmetry_space_group_name_H-M 'P 1 21/c 1'
_atom_sites_solution_hydrogens geom
_atom_sites_solution_primary direct
_atom_sites_solution_secondary difmap
_audit_creation_method SHELXL-97
_cell_angle_alpha 90.00
_cell_angle_beta 95.590(2)
_cell_angle_gamma 90.00
_cell_formula_units_Z 8
_cell_length_a 8.8927(6)
_cell_length_b 22.5574(15)
_cell_length_c 22.7642(15)
_cell_measurement_temperature 123(2)
_cell_volume 4544.7(5)
_computing_cell_refinement 'Bruker SMART (Bruker)'
_computing_data_collection 'Bruker SMART (Bruker)'
_computing_data_reduction 'Bruker SAINT (Bruker)'
_computing_molecular_graphics 'X-Seed (Barbour, 1999)'
_computing_publication_material 'CIFTAB (Sheldrick, 1997)'
_computing_structure_refinement 'SHELXL-97 (Sheldrick, 1997)'
_computing_structure_solution 'SHELXS-97 (Sheldrick, 1990)'
_diffrn_ambient_temperature 123(2)
_diffrn_measured_fraction_theta_full 0.994
_diffrn_measured_fraction_theta_max 0.994
_diffrn_measurement_device_type 'Bruker X8 Apex II CCD'
_diffrn_measurement_method 'phi and omega scans'
_diffrn_radiation_monochromator graphite
_diffrn_radiation_source 'fine-focus sealed tube'
_diffrn_radiation_type MoK\a
_diffrn_radiation_wavelength 0.71073
_diffrn_reflns_av_R_equivalents 0.0535
_diffrn_reflns_av_sigmaI/netI 0.0437
_diffrn_reflns_limit_h_max 10
_diffrn_reflns_limit_h_min -10
_diffrn_reflns_limit_k_max 26
_diffrn_reflns_limit_k_min -26
_diffrn_reflns_limit_l_max 26
_diffrn_reflns_limit_l_min -27
_diffrn_reflns_number 37102
_diffrn_reflns_theta_full 25.00
_diffrn_reflns_theta_max 25.00
_diffrn_reflns_theta_min 1.27
_exptl_absorpt_coefficient_mu 2.013
_exptl_absorpt_correction_T_max 0.7942
_exptl_absorpt_correction_T_min 0.6436
_exptl_absorpt_correction_type multi-scan
_exptl_absorpt_process_details SADABS
_exptl_crystal_colour colourless
_exptl_crystal_density_diffrn 1.696
_exptl_crystal_density_method 'not measured'
_exptl_crystal_description block
_exptl_crystal_F_000 2304
_exptl_crystal_size_max 0.24
_exptl_crystal_size_mid 0.12
_exptl_crystal_size_min 0.12
_refine_diff_density_max 3.489
_refine_diff_density_min -5.195
_refine_diff_density_rms 0.267
_refine_ls_extinction_method none
_refine_ls_goodness_of_fit_ref 1.437
_refine_ls_hydrogen_treatment constr
_refine_ls_matrix_type full
_refine_ls_number_parameters 597
_refine_ls_number_reflns 7960
_refine_ls_number_restraints 54
_refine_ls_restrained_S_all 1.434
_refine_ls_R_factor_all 0.1096
_refine_ls_R_factor_gt 0.1055
_refine_ls_shift/su_max 0.000
_refine_ls_shift/su_mean 0.000
_refine_ls_structure_factor_coef Fsqd
_refine_ls_weighting_details 'calc w=1/[\s^2^(Fo^2^)+(0.0001P)^2^+205.2310P] where P=(Fo^2^+2Fc^2^)/3'
_refine_ls_weighting_scheme calc
_refine_ls_wR_factor_gt 0.2212
_refine_ls_wR_factor_ref 0.2228
_reflns_number_gt 7603
_reflns_number_total 7960
_reflns_threshold_expression >2sigma(I)
_cod_data_source_file b700980a.txt
_cod_data_source_block hb31dmso
_cod_depositor_comments
;
The following automatic conversions were performed:
'_exptl_absorpt_correction_type' value 'Multi-scan' changed to
'multi-scan' according to
'/home/saulius/struct/CIF-dictionaries/cif_core.dic' dictionary named
'cif_core.dic' version 2.4.1 from 2010-06-29.

Automatic conversion script
Id: cif_fix_enum 1527 2010-12-29 10:47:43Z saulius 
;
_cod_original_sg_symbol_H-M P21/c
_cod_original_formula_sum 'C23 H21 La1 O7 S1'
_cod_database_code 7202711

loop_
_symmetry_equiv_pos_as_xyz
'x, y, z'
'-x, y+1/2, -z+1/2'
'-x, -y, -z'
'x, -y-1/2, z-1/2'

loop_
_atom_site_label
_atom_site_type_symbol
_atom_site_fract_x
_atom_site_fract_y
_atom_site_fract_z
_atom_site_U_iso_or_equiv
_atom_site_adp_type
_atom_site_occupancy
_atom_site_symmetry_multiplicity
_atom_site_calc_flag
_atom_site_refinement_flags
_atom_site_disorder_assembly
_atom_site_disorder_group
La1 La 0.25827(9) 0.49609(3) 0.97309(4) 0.0090(2) Uani 1 1 d . . .
O1 O 0.0250(11) 0.4373(4) 0.9712(5) 0.016(2) Uani 1 1 d . . .
C1 C -0.0223(17) 0.3983(6) 1.0056(7) 0.016(3) Uani 1 1 d . . .
S1A S 0.0686(5) 0.53678(17) 0.82549(18) 0.0124(13) Uani 0.871(14) 1 d P A 1
S1B S 0.011(6) 0.477(2) 0.830(2) 0.060(16) Uani 0.129(14) 1 d PU A 2
La2 La 0.23640(9) 0.52581(3) 0.50371(3) 0.0090(2) Uani 1 1 d . . .
S2 S 0.3712(5) 0.67656(17) 0.46799(17) 0.0189(8) Uani 1 1 d . . .
O2 O -0.1052(12) 0.4112(4) 1.0458(5) 0.020(2) Uani 1 1 d . . .
C2 C 0.0201(16) 0.3349(6) 0.9993(8) 0.017(3) Uani 1 1 d . . .
O3 O 0.2942(12) 0.4193(4) 1.0512(4) 0.015(2) Uani 1 1 d . . .
C3 C 0.096(2) 0.3175(9) 0.9515(8) 0.031(4) Uani 1 1 d . . .
H3 H 0.1255 0.3454 0.9248 0.038 Uiso 1 1 calc R . .
O4 O 0.5389(11) 0.4426(4) 1.0554(4) 0.014(2) Uani 1 1 d U . .
C4 C 0.126(2) 0.2585(10) 0.9448(10) 0.047(6) Uani 1 1 d . . .
H4 H 0.1733 0.2463 0.9121 0.056 Uiso 1 1 calc R . .
O5 O 0.3348(11) 0.5576(4) 1.0599(4) 0.012(2) Uani 1 1 d U . .
C5 C 0.090(2) 0.2174(9) 0.9842(10) 0.039(5) Uani 1 1 d U . .
H5 H 0.1170 0.1779 0.9798 0.046 Uiso 1 1 calc R . .
O6 O 0.5852(12) 0.5760(4) 1.0710(5) 0.017(2) Uani 1 1 d . . .
C6 C 0.013(2) 0.2349(9) 1.0312(11) 0.048(6) Uani 1 1 d . . .
H6 H -0.0176 0.2066 1.0573 0.057 Uiso 1 1 calc R . .
O7 O 0.1668(12) 0.4973(5) 0.8673(5) 0.023(2) Uani 1 1 d . . .
C7 C -0.020(2) 0.2932(7) 1.0394(9) 0.030(4) Uani 1 1 d . . .
H7 H -0.0692 0.3048 1.0718 0.036 Uiso 1 1 calc R . .
O8 O 0.5127(13) 0.4731(5) 0.4375(5) 0.025(3) Uani 1 1 d . . .
C8 C 0.4276(15) 0.4091(6) 1.0666(6) 0.008(3) Uani 1 1 d U . .
O9 O 0.3558(12) 0.5469(4) 0.4110(4) 0.017(2) Uani 1 1 d . . .
C9 C 0.4706(16) 0.3556(6) 1.1040(6) 0.014(3) Uani 1 1 d . . .
O10 O 0.2351(12) 0.4459(4) 0.5788(4) 0.017(2) Uani 1 1 d . . .
C10 C 0.3546(18) 0.3183(7) 1.1201(8) 0.023(4) Uani 1 1 d . . .
H10 H 0.2540 0.3281 1.1097 0.028 Uiso 1 1 calc R . .
O11 O -0.0059(13) 0.4425(5) 0.5544(5) 0.020(2) Uani 1 1 d . . .
C11 C 0.390(2) 0.2675(8) 1.1511(9) 0.035(5) Uani 1 1 d . . .
H11 H 0.3127 0.2434 1.1620 0.042 Uiso 1 1 calc R . .
O12 O 0.0874(12) 0.5691(5) 0.5770(5) 0.019(2) Uani 1 1 d . . .
C12 C 0.536(2) 0.2515(7) 1.1664(7) 0.029(4) Uani 1 1 d . . .
H12 H 0.5589 0.2168 1.1875 0.035 Uiso 1 1 calc R . .
O13 O -0.1614(12) 0.5592(4) 0.5591(4) 0.016(2) Uani 1 1 d . . .
C13 C 0.6508(19) 0.2874(7) 1.1502(7) 0.022(4) Uani 1 1 d . . .
H13 H 0.7506 0.2761 1.1602 0.027 Uiso 1 1 calc R . .
O14 O 0.2988(13) 0.6316(4) 0.5067(5) 0.022(3) Uani 1 1 d . . .
C14 C 0.6215(18) 0.3399(6) 1.1194(7) 0.019(3) Uani 1 1 d . . .
H14 H 0.6998 0.3639 1.1092 0.022 Uiso 1 1 calc R . .
C15 C 0.4496(17) 0.5881(6) 1.0794(6) 0.014(3) Uani 1 1 d U . .
C16 C 0.4214(17) 0.6436(6) 1.1136(6) 0.012(3) Uani 1 1 d . . .
C17 C 0.2775(17) 0.6609(6) 1.1232(7) 0.017(3) Uani 1 1 d . . .
H17 H 0.1954 0.6377 1.1090 0.020 Uiso 1 1 calc R . .
C18 C 0.2543(19) 0.7124(7) 1.1536(7) 0.023(4) Uani 1 1 d . . .
H18 H 0.1566 0.7241 1.1595 0.028 Uiso 1 1 calc R . .
C19 C 0.374(2) 0.7461(7) 1.1750(7) 0.022(4) Uani 1 1 d . . .
H19 H 0.3577 0.7809 1.1954 0.027 Uiso 1 1 calc R . .
C20 C 0.521(2) 0.7287(6) 1.1664(7) 0.024(4) Uani 1 1 d . . .
H20 H 0.6025 0.7516 1.1816 0.028 Uiso 1 1 calc R . .
C21 C 0.5435(18) 0.6773(7) 1.1353(6) 0.017(3) Uani 1 1 d . . .
H21 H 0.6410 0.6656 1.1292 0.021 Uiso 1 1 calc R . .
C22A C 0.040(2) 0.4959(8) 0.7589(7) 0.030(4) Uani 0.871(14) 1 d P A 1
H22D H 0.1360 0.4883 0.7443 0.046 Uiso 0.871(14) 1 calc PR A 1
H22E H -0.0224 0.5183 0.7302 0.046 Uiso 0.871(14) 1 calc PR A 1
H22F H -0.0082 0.4589 0.7662 0.046 Uiso 0.871(14) 1 calc PR A 1
C22B C 0.040(2) 0.4959(8) 0.7589(7) 0.030(4) Uani 0.13 1 d P A 2
H22A H 0.1149 0.5267 0.7597 0.046 Uiso 0.129(14) 1 calc PR A 2
H22B H -0.0527 0.5099 0.7386 0.046 Uiso 0.129(14) 1 calc PR A 2
H22C H 0.0750 0.4619 0.7387 0.046 Uiso 0.129(14) 1 calc PR A 2
C23A C -0.1177(18) 0.5283(11) 0.8469(8) 0.041(10) Uani 0.871(14) 1 d P A 1
H23A H -0.1291 0.4892 0.8624 0.061 Uiso 0.871(14) 1 calc PR A 1
H23B H -0.1898 0.5340 0.8131 0.061 Uiso 0.871(14) 1 calc PR A 1
H23C H -0.1347 0.5572 0.8765 0.061 Uiso 0.871(14) 1 calc PR A 1
C23B C -0.1177(18) 0.5283(11) 0.8469(8) 0.04(5) Uani 0.129(14) 1 d P A 2
H23D H -0.0795 0.5491 0.8819 0.056 Uiso 0.129(14) 1 calc PR A 2
H23E H -0.2109 0.5090 0.8534 0.056 Uiso 0.129(14) 1 calc PR A 2
H23F H -0.1353 0.5559 0.8148 0.056 Uiso 0.129(14) 1 calc PR A 2
C24 C 0.4488(16) 0.5068(6) 0.3982(6) 0.016(3) Uani 1 1 d U . .
C25 C 0.4801(15) 0.4997(7) 0.3355(6) 0.013(3) Uani 1 1 d . . .
C26 C 0.5676(18) 0.4528(7) 0.3189(8) 0.021(3) Uani 1 1 d . . .
H26 H 0.6112 0.4262 0.3468 0.026 Uiso 1 1 calc R . .
C27 C 0.588(2) 0.4466(9) 0.2610(8) 0.033(5) Uani 1 1 d . . .
H27 H 0.6444 0.4145 0.2498 0.040 Uiso 1 1 calc R . .
C28 C 0.531(2) 0.4846(10) 0.2185(7) 0.037(5) Uani 1 1 d . . .
H28 H 0.5501 0.4798 0.1794 0.044 Uiso 1 1 calc R . .
C29 C 0.445(2) 0.5301(10) 0.2356(8) 0.037(5) Uani 1 1 d . . .
H29 H 0.4033 0.5566 0.2071 0.044 Uiso 1 1 calc R . .
C30 C 0.4160(17) 0.5385(7) 0.2936(7) 0.020(3) Uani 1 1 d . . .
H30 H 0.3549 0.5694 0.3041 0.024 Uiso 1 1 calc R . .
C31 C 0.1080(15) 0.4311(6) 0.5892(6) 0.009(3) Uani 1 1 d . . .
C32 C 0.0896(16) 0.3949(6) 0.6436(6) 0.010(3) Uani 1 1 d U . .
C33 C 0.2142(18) 0.3817(6) 0.6811(6) 0.015(3) Uani 1 1 d . . .
H33 H 0.3090 0.3939 0.6718 0.018 Uiso 1 1 calc R . .
C34 C 0.202(2) 0.3506(8) 0.7325(7) 0.028(4) Uani 1 1 d . . .
H34 H 0.2879 0.3422 0.7579 0.033 Uiso 1 1 calc R . .
C35 C 0.061(2) 0.3319(8) 0.7459(7) 0.029(4) Uani 1 1 d . . .
H35 H 0.0519 0.3114 0.7807 0.035 Uiso 1 1 calc R . .
C36 C -0.064(2) 0.3437(7) 0.7080(7) 0.024(4) Uani 1 1 d . . .
H36 H -0.1576 0.3302 0.7170 0.029 Uiso 1 1 calc R . .
C37 C -0.0532(18) 0.3753(7) 0.6566(7) 0.019(3) Uani 1 1 d . . .
H37 H -0.1389 0.3834 0.6311 0.022 Uiso 1 1 calc R . .
C38 C -0.0454(17) 0.5768(6) 0.5888(7) 0.015(3) Uani 1 1 d . . .
C39 C -0.0682(18) 0.6129(6) 0.6445(7) 0.017(3) Uani 1 1 d . . .
C40 C 0.0577(19) 0.6408(7) 0.6743(7) 0.022(3) Uani 1 1 d . . .
H40 H 0.1513 0.6393 0.6594 0.026 Uiso 1 1 calc R . .
C41 C 0.0405(19) 0.6707(7) 0.7266(7) 0.022(4) Uani 1 1 d . . .
H41 H 0.1223 0.6901 0.7467 0.027 Uiso 1 1 calc R . .
C42 C -0.100(2) 0.6713(8) 0.7486(7) 0.025(4) Uani 1 1 d . . .
H42 H -0.1105 0.6899 0.7845 0.030 Uiso 1 1 calc R . .
C43 C -0.2224(18) 0.6455(7) 0.7189(7) 0.021(3) Uani 1 1 d . . .
H43 H -0.3159 0.6472 0.7339 0.025 Uiso 1 1 calc R . .
C44 C -0.2077(19) 0.6162(6) 0.6657(8) 0.021(3) Uani 1 1 d . . .
H44 H -0.2917 0.5991 0.6447 0.025 Uiso 1 1 calc R . .
C45 C 0.562(2) 0.6557(9) 0.4712(10) 0.042(5) Uani 1 1 d . . .
H45A H 0.5713 0.6201 0.4487 0.064 Uiso 1 1 calc R . .
H45B H 0.6004 0.6488 0.5115 0.064 Uiso 1 1 calc R . .
H45C H 0.6193 0.6869 0.4551 0.064 Uiso 1 1 calc R . .
C46 C 0.393(2) 0.7399(8) 0.5114(8) 0.035(5) Uani 1 1 d . . .
H46A H 0.2967 0.7580 0.5141 0.053 Uiso 1 1 calc R . .
H46B H 0.4588 0.7672 0.4940 0.053 Uiso 1 1 calc R . .
H46C H 0.4371 0.7293 0.5503 0.053 Uiso 1 1 calc R . .

loop_
_atom_site_aniso_label
_atom_site_aniso_U_11
_atom_site_aniso_U_22
_atom_site_aniso_U_33
_atom_site_aniso_U_23
_atom_site_aniso_U_13
_atom_site_aniso_U_12
La1 0.0097(4) 0.0039(4) 0.0133(4) 0.0004(3) 0.0006(3) -0.0006(3)
O1 0.011(5) 0.009(5) 0.028(6) 0.005(4) -0.006(4) -0.005(4)
C1 0.016(8) 0.013(7) 0.018(8) -0.008(6) -0.001(6) -0.004(6)
S1A 0.015(2) 0.007(2) 0.015(2) -0.0002(15) -0.0024(16) 0.0029(15)
S1B 0.062(17) 0.059(17) 0.060(17) -0.001(7) 0.006(7) 0.001(7)
La2 0.0084(4) 0.0100(4) 0.0085(4) 0.0005(3) 0.0001(3) -0.0014(3)
S2 0.024(2) 0.0141(18) 0.0180(19) -0.0003(15) -0.0004(16) -0.0057(15)
O2 0.018(6) 0.003(5) 0.038(7) -0.003(4) 0.003(5) 0.002(4)
C2 0.002(7) 0.011(7) 0.037(9) -0.002(7) -0.007(6) 0.001(5)
O3 0.019(6) 0.009(5) 0.017(5) -0.002(4) -0.001(4) 0.000(4)
C3 0.023(9) 0.038(11) 0.032(10) -0.013(8) -0.003(8) 0.004(8)
O4 0.018(4) 0.004(4) 0.020(4) 0.002(3) -0.004(4) -0.003(3)
C4 0.035(12) 0.051(13) 0.052(14) -0.031(11) -0.006(10) 0.025(10)
O5 0.011(5) 0.006(4) 0.020(5) -0.005(4) 0.005(4) -0.006(4)
C5 0.035(8) 0.023(7) 0.054(9) -0.009(7) -0.013(7) 0.015(6)
O6 0.015(6) 0.016(5) 0.019(6) -0.007(4) -0.003(4) 0.002(4)
C6 0.036(12) 0.023(10) 0.080(17) 0.024(10) -0.013(11) -0.012(9)
O7 0.026(6) 0.025(6) 0.017(6) 0.002(5) 0.001(5) 0.017(5)
C7 0.025(9) 0.017(9) 0.048(12) 0.008(8) 0.004(8) 0.003(7)
O8 0.028(6) 0.026(6) 0.020(6) 0.008(5) -0.006(5) -0.007(5)
C8 0.010(5) 0.003(5) 0.011(5) 0.002(4) 0.001(4) -0.001(4)
O9 0.023(6) 0.013(5) 0.013(5) -0.005(4) -0.004(4) 0.005(4)
C9 0.013(8) 0.016(8) 0.012(7) 0.007(6) 0.001(6) 0.002(6)
O10 0.023(6) 0.015(5) 0.012(5) 0.004(4) 0.003(4) -0.007(4)
C10 0.013(8) 0.021(8) 0.037(10) 0.014(7) 0.011(7) 0.006(6)
O11 0.029(7) 0.015(5) 0.015(5) -0.001(4) -0.001(5) 0.007(5)
C11 0.034(11) 0.036(11) 0.040(11) 0.023(9) 0.020(9) 0.008(8)
O12 0.013(6) 0.025(6) 0.020(6) 0.002(5) -0.004(4) -0.004(4)
C12 0.052(12) 0.013(8) 0.024(9) 0.013(7) 0.010(8) 0.017(8)
O13 0.024(6) 0.012(5) 0.013(5) -0.006(4) -0.003(4) -0.005(4)
C13 0.027(9) 0.018(8) 0.020(8) -0.001(7) -0.007(7) 0.017(7)
O14 0.036(7) 0.005(5) 0.026(6) 0.000(4) 0.015(5) -0.008(4)
C14 0.022(9) 0.011(7) 0.023(8) -0.003(6) 0.006(7) 0.001(6)
C15 0.018(6) 0.017(6) 0.007(6) 0.008(5) -0.001(5) 0.008(5)
C16 0.017(8) 0.006(7) 0.012(7) 0.003(5) 0.003(6) 0.003(6)
C17 0.015(8) 0.013(7) 0.023(8) -0.005(6) 0.003(6) -0.005(6)
C18 0.023(9) 0.021(8) 0.024(9) -0.004(7) 0.003(7) 0.012(7)
C19 0.039(10) 0.007(7) 0.020(8) -0.006(6) -0.001(7) 0.008(7)
C20 0.034(10) 0.005(7) 0.028(9) -0.008(6) -0.015(8) 0.005(6)
C21 0.020(8) 0.018(8) 0.012(7) 0.003(6) -0.005(6) 0.009(6)
C22A 0.040(11) 0.027(9) 0.025(9) -0.005(8) 0.003(8) -0.005(8)
C22B 0.040(11) 0.027(9) 0.025(9) -0.005(8) 0.003(8) -0.005(8)
C23A 0.008(16) 0.09(2) 0.029(14) 0.04(3) 0.01(3) 0.02(3)
C23B 0.04(12) 0.04(5) 0.04(5) 0.00(17) 0.0(2) 0.00(19)
C24 0.015(6) 0.014(6) 0.018(6) -0.002(5) 0.002(5) -0.013(5)
C25 0.009(7) 0.019(7) 0.010(7) 0.001(6) -0.008(5) -0.005(6)
C26 0.020(8) 0.013(8) 0.033(9) -0.005(7) 0.007(7) -0.004(6)
C27 0.019(9) 0.054(12) 0.026(10) -0.023(9) 0.003(7) -0.001(8)
C28 0.028(10) 0.069(15) 0.012(8) -0.013(9) 0.000(7) -0.019(10)
C29 0.026(10) 0.066(14) 0.017(9) 0.009(9) -0.007(7) -0.002(9)
C30 0.014(8) 0.026(9) 0.020(8) -0.003(7) -0.003(6) -0.009(6)
C31 0.006(7) 0.008(7) 0.013(7) -0.007(5) -0.007(6) 0.003(5)
C32 0.017(6) 0.004(5) 0.010(6) -0.002(5) 0.001(5) 0.000(5)
C33 0.020(8) 0.009(7) 0.017(8) -0.004(6) 0.003(6) -0.007(6)
C34 0.034(10) 0.029(10) 0.019(9) 0.010(7) 0.002(8) 0.015(8)
C35 0.050(12) 0.024(9) 0.014(8) 0.002(7) 0.004(8) 0.001(8)
C36 0.027(9) 0.019(8) 0.030(9) 0.003(7) 0.014(8) -0.007(7)
C37 0.016(8) 0.017(8) 0.023(8) -0.005(6) 0.000(6) 0.001(6)
C38 0.017(8) 0.011(7) 0.017(8) 0.001(6) 0.006(6) -0.001(6)
C39 0.023(8) 0.007(7) 0.020(8) 0.001(6) 0.001(7) -0.001(6)
C40 0.025(9) 0.016(8) 0.025(9) 0.003(7) 0.007(7) 0.002(7)
C41 0.019(9) 0.026(9) 0.020(8) -0.005(7) -0.007(7) -0.004(7)
C42 0.033(10) 0.031(9) 0.011(8) -0.002(7) -0.001(7) 0.002(8)
C43 0.021(9) 0.017(8) 0.027(9) 0.003(7) 0.012(7) 0.006(6)
C44 0.024(9) 0.004(7) 0.036(10) 0.004(6) 0.006(7) -0.001(6)
C45 0.021(10) 0.036(11) 0.070(15) -0.005(10) 0.008(10) -0.008(8)
C46 0.057(13) 0.021(9) 0.025(10) -0.014(7) -0.012(9) -0.007(9)

loop_
_atom_type_symbol
_atom_type_description
_atom_type_scat_dispersion_real
_atom_type_scat_dispersion_imag
_atom_type_scat_source
C C 0.0033 0.0016 'International Tables Vol C Tables 4.2.6.8 and 6.1.1.4'
H H 0.0000 0.0000 'International Tables Vol C Tables 4.2.6.8 and 6.1.1.4'
O O 0.0106 0.0060 'International Tables Vol C Tables 4.2.6.8 and 6.1.1.4'
La La -0.2871 2.4523 'International Tables Vol C Tables 4.2.6.8 and 6.1.1.4'
S S 0.1246 0.1234 'International Tables Vol C Tables 4.2.6.8 and 6.1.1.4'

loop_
_geom_angle_atom_site_label_1
_geom_angle_atom_site_label_2
_geom_angle_atom_site_label_3
_geom_angle
_geom_angle_site_symmetry_1
_geom_angle_site_symmetry_3
_geom_angle_publ_flag
O4 La1 O6 78.3(3) 3_667 3_667 ?
O4 La1 O5 74.8(3) 3_667 . ?
O6 La1 O5 126.0(3) 3_667 . ?
O4 La1 O1 163.0(3) 3_667 . ?
O6 La1 O1 98.6(4) 3_667 . ?
O5 La1 O1 119.0(3) . . ?
O4 La1 O7 85.1(4) 3_667 . ?
O6 La1 O7 75.5(3) 3_667 . ?
O5 La1 O7 145.0(4) . . ?
O1 La1 O7 78.0(4) . . ?
O4 La1 O3 123.1(3) 3_667 . ?
O6 La1 O3 77.9(3) 3_667 . ?
O5 La1 O3 79.1(3) . . ?
O1 La1 O3 71.7(3) . . ?
O7 La1 O3 135.6(4) . . ?
O4 La1 O2 83.3(3) 3_667 3_567 ?
O6 La1 O2 144.3(4) 3_667 3_567 ?
O5 La1 O2 76.7(3) . 3_567 ?
O1 La1 O2 90.2(3) . 3_567 ?
O7 La1 O2 72.6(4) . 3_567 ?
O3 La1 O2 137.3(4) . 3_567 ?
C1 O1 La1 133.5(9) . . ?
O2 C1 O1 122.4(13) . . ?
O2 C1 C2 117.5(13) . . ?
O1 C1 C2 120.1(13) . . ?
O7 S1A C22A 104.8(8) . . ?
O7 S1A C23A 105.1(7) . . ?
C22A S1A C23A 96.9(10) . . ?
O12 La2 O11 76.6(3) . 3_566 ?
O12 La2 O13 125.4(4) . 3_566 ?
O11 La2 O13 75.3(3) 3_566 3_566 ?
O12 La2 O14 74.2(4) . . ?
O11 La2 O14 84.6(4) 3_566 . ?
O13 La2 O14 145.9(4) 3_566 . ?
O12 La2 O10 77.3(3) . . ?
O11 La2 O10 121.7(4) 3_566 . ?
O13 La2 O10 79.3(3) 3_566 . ?
O14 La2 O10 134.7(4) . . ?
O12 La2 O8 98.4(4) . 3_666 ?
O11 La2 O8 162.3(4) 3_566 3_666 ?
O13 La2 O8 120.1(4) 3_566 3_666 ?
O14 La2 O8 77.7(4) . 3_666 ?
O10 La2 O8 72.6(4) . 3_666 ?
O12 La2 O9 143.8(3) . . ?
O11 La2 O9 83.7(3) 3_566 . ?
O13 La2 O9 76.7(3) 3_566 . ?
O14 La2 O9 74.0(3) . . ?
O10 La2 O9 138.6(3) . . ?
O8 La2 O9 91.2(4) 3_666 . ?
O14 S2 C46 104.4(8) . . ?
O14 S2 C45 105.0(9) . . ?
C46 S2 C45 98.1(10) . . ?
C1 O2 La1 114.4(10) . 3_567 ?
C7 C2 C3 120.1(16) . . ?
C7 C2 C1 120.4(15) . . ?
C3 C2 C1 119.5(15) . . ?
C8 O3 La1 112.9(9) . . ?
C4 C3 C2 118.5(19) . . ?
C4 C3 H3 120.7 . . ?
C2 C3 H3 120.7 . . ?
C8 O4 La1 175.7(9) . 3_667 ?
C5 C4 C3 122(2) . . ?
C5 C4 H4 119.0 . . ?
C3 C4 H4 119.0 . . ?
C15 O5 La1 137.3(9) . . ?
C4 C5 C6 119.1(17) . . ?
C4 C5 H5 120.5 . . ?
C6 C5 H5 120.5 . . ?
C15 O6 La1 143.2(10) . 3_667 ?
C7 C6 C5 120.7(19) . . ?
C7 C6 H6 119.7 . . ?
C5 C6 H6 119.7 . . ?
S1A O7 S1B 55.1(19) . . ?
S1A O7 La1 137.2(6) . . ?
S1B O7 La1 134(2) . . ?
C6 C7 C2 119.5(19) . . ?
C6 C7 H7 120.3 . . ?
C2 C7 H7 120.3 . . ?
C24 O8 La2 133.9(9) . 3_666 ?
O3 C8 O4 125.0(12) . . ?
O3 C8 C9 119.8(12) . . ?
O4 C8 C9 115.1(12) . . ?
C24 O9 La2 113.3(9) . . ?
C14 C9 C10 119.5(14) . . ?
C14 C9 C8 121.9(13) . . ?
C10 C9 C8 118.4(13) . . ?
C31 O10 La2 113.4(9) . . ?
C11 C10 C9 119.8(16) . . ?
C11 C10 H10 120.1 . . ?
C9 C10 H10 120.1 . . ?
C31 O11 La2 172.4(9) . 3_566 ?
C12 C11 C10 121.5(17) . . ?
C12 C11 H11 119.3 . . ?
C10 C11 H11 119.3 . . ?
C38 O12 La2 142.4(10) . . ?
C11 C12 C13 119.1(15) . . ?
C11 C12 H12 120.5 . . ?
C13 C12 H12 120.5 . . ?
C38 O13 La2 137.2(10) . 3_566 ?
C12 C13 C14 122.0(15) . . ?
C12 C13 H13 119.0 . . ?
C14 C13 H13 119.0 . . ?
S2 O14 La2 137.6(6) . . ?
C13 C14 C9 118.1(15) . . ?
C13 C14 H14 121.0 . . ?
C9 C14 H14 121.0 . . ?
O6 C15 O5 124.8(13) . . ?
O6 C15 C16 117.8(13) . . ?
O5 C15 C16 117.4(13) . . ?
C17 C16 C21 119.9(13) . . ?
C17 C16 C15 121.5(13) . . ?
C21 C16 C15 118.6(13) . . ?
C16 C17 C18 120.4(14) . . ?
C16 C17 H17 119.8 . . ?
C18 C17 H17 119.8 . . ?
C19 C18 C17 120.1(15) . . ?
C19 C18 H18 120.0 . . ?
C17 C18 H18 120.0 . . ?
C18 C19 C20 120.2(14) . . ?
C18 C19 H19 119.9 . . ?
C20 C19 H19 119.9 . . ?
C21 C20 C19 119.6(15) . . ?
C21 C20 H20 120.2 . . ?
C19 C20 H20 120.2 . . ?
C16 C21 C20 119.7(15) . . ?
C16 C21 H21 120.1 . . ?
C20 C21 H21 120.1 . . ?
O8 C24 O9 121.4(14) . . ?
O8 C24 C25 120.0(14) . . ?
O9 C24 C25 118.6(13) . . ?
C30 C25 C26 120.0(14) . . ?
C30 C25 C24 119.6(14) . . ?
C26 C25 C24 120.3(14) . . ?
C27 C26 C25 118.4(16) . . ?
C27 C26 H26 120.8 . . ?
C25 C26 H26 120.8 . . ?
C28 C27 C26 123.6(18) . . ?
C28 C27 H27 118.2 . . ?
C26 C27 H27 118.2 . . ?
C27 C28 C29 117.2(16) . . ?
C27 C28 H28 121.4 . . ?
C29 C28 H28 121.4 . . ?
C28 C29 C30 122.4(18) . . ?
C28 C29 H29 118.8 . . ?
C30 C29 H29 118.8 . . ?
C25 C30 C29 118.3(16) . . ?
C25 C30 H30 120.9 . . ?
C29 C30 H30 120.9 . . ?
O10 C31 O11 121.9(14) . . ?
O10 C31 C32 118.9(12) . . ?
O11 C31 C32 119.1(13) . . ?
C33 C32 C37 119.7(13) . . ?
C33 C32 C31 119.1(13) . . ?
C37 C32 C31 121.2(13) . . ?
C32 C33 C34 121.2(15) . . ?
C32 C33 H33 119.4 . . ?
C34 C33 H33 119.4 . . ?
C33 C34 C35 119.3(16) . . ?
C33 C34 H34 120.3 . . ?
C35 C34 H34 120.3 . . ?
C36 C35 C34 120.0(16) . . ?
C36 C35 H35 120.0 . . ?
C34 C35 H35 120.0 . . ?
C35 C36 C37 121.2(16) . . ?
C35 C36 H36 119.4 . . ?
C37 C36 H36 119.4 . . ?
C36 C37 C32 118.6(15) . . ?
C36 C37 H37 120.7 . . ?
C32 C37 H37 120.7 . . ?
O13 C38 O12 126.3(14) . . ?
O13 C38 C39 116.7(13) . . ?
O12 C38 C39 117.0(13) . . ?
C44 C39 C40 120.7(15) . . ?
C44 C39 C38 120.9(14) . . ?
C40 C39 C38 118.3(14) . . ?
C41 C40 C39 118.9(15) . . ?
C41 C40 H40 120.5 . . ?
C39 C40 H40 120.5 . . ?
C40 C41 C42 119.4(15) . . ?
C40 C41 H41 120.3 . . ?
C42 C41 H41 120.3 . . ?
C43 C42 C41 121.4(15) . . ?
C43 C42 H42 119.3 . . ?
C41 C42 H42 119.3 . . ?
C42 C43 C44 119.9(15) . . ?
C42 C43 H43 120.1 . . ?
C44 C43 H43 120.1 . . ?
C39 C44 C43 119.6(16) . . ?
C39 C44 H44 120.2 . . ?
C43 C44 H44 120.2 . . ?
S2 C45 H45A 109.5 . . ?
S2 C45 H45B 109.5 . . ?
H45A C45 H45B 109.5 . . ?
S2 C45 H45C 109.5 . . ?
H45A C45 H45C 109.5 . . ?
H45B C45 H45C 109.5 . . ?
S2 C46 H46A 109.5 . . ?
S2 C46 H46B 109.5 . . ?
H46A C46 H46B 109.5 . . ?
S2 C46 H46C 109.5 . . ?
H46A C46 H46C 109.5 . . ?
H46B C46 H46C 109.5 . . ?

loop_
_geom_bond_atom_site_label_1
_geom_bond_atom_site_label_2
_geom_bond_distance
_geom_bond_site_symmetry_2
_geom_bond_publ_flag
La1 O4 2.412(10) 3_667 ?
La1 O6 2.420(10) 3_667 ?
La1 O5 2.456(9) . ?
La1 O1 2.459(10) . ?
La1 O7 2.466(10) . ?
La1 O3 2.481(10) . ?
La1 O2 2.509(10) 3_567 ?
O1 C1 1.276(18) . ?
C1 O2 1.265(18) . ?
C1 C2 1.49(2) . ?
S1A O7 1.517(11) . ?
S1A C22A 1.771(17) . ?
S1A C23A 1.782(17) . ?
S1B O7 1.62(5) . ?
La2 O12 2.435(11) . ?
La2 O11 2.435(11) 3_566 ?
La2 O13 2.446(9) 3_566 ?
La2 O14 2.450(10) . ?
La2 O10 2.484(10) . ?
La2 O8 2.488(11) 3_666 ?
La2 O9 2.498(10) . ?
S2 O14 1.526(10) . ?
S2 C46 1.737(16) . ?
S2 C45 1.757(19) . ?
O2 La1 2.509(10) 3_567 ?
C2 C7 1.38(2) . ?
C2 C3 1.39(2) . ?
O3 C8 1.225(17) . ?
C3 C4 1.37(3) . ?
C3 H3 0.9300 . ?
O4 C8 1.290(17) . ?
O4 La1 2.412(10) 3_667 ?
C4 C5 1.35(3) . ?
C4 H4 0.9300 . ?
O5 C15 1.275(18) . ?
C5 C6 1.39(3) . ?
C5 H5 0.9300 . ?
O6 C15 1.269(18) . ?
O6 La1 2.420(10) 3_667 ?
C6 C7 1.36(3) . ?
C6 H6 0.9300 . ?
C7 H7 0.9300 . ?
O8 C24 1.263(19) . ?
O8 La2 2.488(11) 3_666 ?
C8 C9 1.506(18) . ?
O9 C24 1.278(18) . ?
C9 C14 1.40(2) . ?
C9 C10 1.41(2) . ?
O10 C31 1.223(17) . ?
C10 C11 1.36(2) . ?
C10 H10 0.9300 . ?
O11 C31 1.250(17) . ?
O11 La2 2.435(11) 3_566 ?
C11 C12 1.36(3) . ?
C11 H11 0.9300 . ?
O12 C38 1.248(18) . ?
C12 C13 1.38(3) . ?
C12 H12 0.9300 . ?
O13 C38 1.242(18) . ?
O13 La2 2.446(9) 3_566 ?
C13 C14 1.39(2) . ?
C13 H13 0.9300 . ?
C14 H14 0.9300 . ?
C15 C16 1.51(2) . ?
C16 C17 1.38(2) . ?
C16 C21 1.38(2) . ?
C17 C18 1.38(2) . ?
C17 H17 0.9300 . ?
C18 C19 1.36(2) . ?
C18 H18 0.9300 . ?
C19 C20 1.39(2) . ?
C19 H19 0.9300 . ?
C20 C21 1.38(2) . ?
C20 H20 0.9300 . ?
C21 H21 0.9300 . ?
C22A H22D 0.9600 . ?
C22A H22E 0.9600 . ?
C22A H22F 0.9600 . ?
C23A H23A 0.9600 . ?
C23A H23B 0.9600 . ?
C23A H23C 0.9600 . ?
C24 C25 1.49(2) . ?
C25 C30 1.38(2) . ?
C25 C26 1.39(2) . ?
C26 C27 1.35(2) . ?
C26 H26 0.9300 . ?
C27 C28 1.35(3) . ?
C27 H27 0.9300 . ?
C28 C29 1.36(3) . ?
C28 H28 0.9300 . ?
C29 C30 1.38(2) . ?
C29 H29 0.9300 . ?
C30 H30 0.9300 . ?
C31 C32 1.506(19) . ?
C32 C33 1.37(2) . ?
C32 C37 1.40(2) . ?
C33 C34 1.38(2) . ?
C33 H33 0.9300 . ?
C34 C35 1.38(3) . ?
C34 H34 0.9300 . ?
C35 C36 1.37(3) . ?
C35 H35 0.9300 . ?
C36 C37 1.38(2) . ?
C36 H36 0.9300 . ?
C37 H37 0.9300 . ?
C38 C39 1.54(2) . ?
C39 C44 1.38(2) . ?
C39 C40 1.40(2) . ?
C40 C41 1.39(2) . ?
C40 H40 0.9300 . ?
C41 C42 1.39(2) . ?
C41 H41 0.9300 . ?
C42 C43 1.36(2) . ?
C42 H42 0.9300 . ?
C43 C44 1.40(2) . ?
C43 H43 0.9300 . ?
C44 H44 0.9300 . ?
C45 H45A 0.9600 . ?
C45 H45B 0.9600 . ?
C45 H45C 0.9600 . ?
C46 H46A 0.9600 . ?
C46 H46B 0.9600 . ?
C46 H46C 0.9600 . ?
